data_7719811
loop_
_publ_author_name
'Amanyazova, Botagoz'
'Shatruk, Michael'
'Yergeshbayeva, Sandugash'
'Choi, Eun Sang'
'Erkasov, Rakhmetulla'

_publ_section_title
;
 Spin-Crossover Semiconductors Based on Homoleptic Tris-Diimine Fe(II)
 Complexes with Fractionally Charged TCNQ&#x2022;\d- Anions
;
_journal_name_full 'Dalton Transactions'
_journal_paper_doi 10.1039/D5DT02365C
_journal_year 2025
_chemical_formula_moiety 'C18 H12 Fe N6 S6, 3(C12 H4 N4)'
_chemical_formula_sum 'C54 H24 Fe N18 S6'
_chemical_formula_weight 1173.12
_space_group_crystal_system monoclinic
_space_group_IT_number 15
_space_group_name_Hall '-C 2yc'
_space_group_name_H-M_alt 'C 1 2/c 1'
_atom_sites_solution_hydrogens geom
_audit_creation_date 2025-01-13
_audit_creation_method
;
Olex2 1.5
(compiled 2024.02.16 svn.r378c4104 for OlexSys, GUI svn.r6928)
;
_audit_update_record
;
2025-03-25 deposited with the CCDC.	2025-11-03 downloaded from the CCDC.
;
_cell_angle_alpha 90
_cell_angle_beta 99.523(2)
_cell_angle_gamma 90
_cell_formula_units_Z 4
_cell_length_a 33.0830(6)
_cell_length_b 9.7943(2)
_cell_length_c 15.7944(3)
_cell_measurement_reflns_used 21261
_cell_measurement_temperature 100.0(3)
_cell_measurement_theta_max 33.7460
_cell_measurement_theta_min 3.4700
_cell_volume 5047.25(17)
_computing_molecular_graphics 'Olex2 1.5 (Dolomanov et al., 2009)'
_computing_publication_material 'Olex2 1.5 (Dolomanov et al., 2009)'
_computing_structure_refinement 'SHELXL 2019/3 (Sheldrick, 2015)'
_computing_structure_solution 'SHELXT 2018/2 (Sheldrick, 2018)'
_diffrn_ambient_temperature 100.0(3)
_diffrn_measured_fraction_theta_full 0.997
_diffrn_measured_fraction_theta_max 0.998
_diffrn_measurement_device_type 'XtaLAB Synergy, Dualflex, HyPix'
_diffrn_radiation_type MoK\a
_diffrn_radiation_wavelength 0.71073
_diffrn_reflns_av_R_equivalents 0.0559
_diffrn_reflns_av_unetI/netI 0.0297
_diffrn_reflns_Laue_measured_fraction_full 0.997
_diffrn_reflns_Laue_measured_fraction_max 0.998
_diffrn_reflns_limit_h_max 47
_diffrn_reflns_limit_h_min -45
_diffrn_reflns_limit_k_max 13
_diffrn_reflns_limit_k_min -13
_diffrn_reflns_limit_l_max 22
_diffrn_reflns_limit_l_min -22
_diffrn_reflns_number 49904
_diffrn_reflns_point_group_measured_fraction_full 0.997
_diffrn_reflns_point_group_measured_fraction_max 0.998
_diffrn_reflns_theta_full 25.242
_diffrn_reflns_theta_max 30.508
_diffrn_reflns_theta_min 3.319
_exptl_absorpt_coefficient_mu 0.608
_exptl_absorpt_correction_T_max 1.000
_exptl_absorpt_correction_T_min 0.794
_exptl_absorpt_correction_type gaussian
_exptl_absorpt_process_details
;
CrysAlisPro 1.171.43.137a (Rigaku Oxford Diffraction, 2024)
Numerical absorption correction based on gaussian integration over
a multifaceted crystal model
Empirical absorption correction using spherical harmonics,
implemented in SCALE3 ABSPACK scaling algorithm.
;
_exptl_crystal_colour 'clear dark violet'
_exptl_crystal_colour_lustre clear
_exptl_crystal_colour_modifier dark
_exptl_crystal_colour_primary violet
_exptl_crystal_density_diffrn 1.544
_exptl_crystal_description plate
_exptl_crystal_F_000 2384
_exptl_crystal_preparation 'Magnetic properties'
_exptl_crystal_recrystallization_method 'Re-crystallisation from solvent'
_exptl_crystal_size_max 0.29
_exptl_crystal_size_mid 0.21
_exptl_crystal_size_min 0.11
_refine_diff_density_max 0.612
_refine_diff_density_min -0.530
_refine_diff_density_rms 0.071
_refine_ls_extinction_method none
_refine_ls_goodness_of_fit_ref 1.027
_refine_ls_hydrogen_treatment constr
_refine_ls_matrix_type full
_refine_ls_number_parameters 490
_refine_ls_number_reflns 7690
_refine_ls_number_restraints 0
_refine_ls_restrained_S_all 1.027
_refine_ls_R_factor_all 0.0534
_refine_ls_R_factor_gt 0.0434
_refine_ls_shift/su_max 0.001
_refine_ls_shift/su_mean 0.000
_refine_ls_structure_factor_coef Fsqd
_refine_ls_weighting_details 'w=1/[\s^2^(Fo^2^)+(0.0533P)^2^+7.6302P] where P=(Fo^2^+2Fc^2^)/3'
_refine_ls_weighting_scheme calc
_refine_ls_wR_factor_gt 0.1079
_refine_ls_wR_factor_ref 0.1144
_reflns_Friedel_coverage 0.000
_reflns_number_gt 6466
_reflns_number_total 7690
_reflns_threshold_expression 'I > 2\s(I)'
_cod_data_source_file d5dt02365c2.cif
_cod_data_source_block structure2_100K
_cod_database_code 7719811
_shelx_shelxl_version_number 2019/3
_shelx_space_group_comment
;
The symmetry employed for this shelxl refinement is uniquely defined
by the following loop, which should always be used as a source of
symmetry information in preference to the above space-group names.
They are only intended as comments.
;
_shelx_estimated_absorpt_t_max 0.936
_shelx_estimated_absorpt_t_min 0.843
_olex2_refinement_description
;
1. Fixed Uiso
 At 1.2 times of:
  All C(H) groups
2. Uiso/Uaniso restraints and constraints
Uanis(S1A) = Uanis(S1B)
Uanis(N4B) = Uanis(N4)
Uanis(S2B) = Uanis(S2A)
Uanis(C10B) = Uanis(C10A)
Uanis(C11B) = Uanis(C11A)
Uanis(S3A) = Uanis(S3B)
Uanis(C12B) = Uanis(C12A)
Uanis(N5B) = Uanis(N5)
Uanis(C13B) = Uanis(C13A)
Uanis(C14B) = Uanis(C14A)
Uanis(C15B) = Uanis(C15A)
Uanis(C16B) = Uanis(C16A)
Uanis(C17B) = Uanis(C17A)
Uanis(C18B) = Uanis(C18A)
Uanis(C19B) = Uanis(C19A)
Uanis(C20B) = Uanis(C20A)
Uanis(N6B) = Uanis(N6)
Uanis(C21B) = Uanis(C21A)
Uanis(N7B) = Uanis(N7)
3. Others
 Sof(S1B)=1-FVAR(1)
 Sof(S1A)=FVAR(1)
 Sof(S2B)=1-FVAR(2)
 Sof(S2A)=FVAR(2)
 Sof(S3B)=1-FVAR(3)
 Sof(S3A)=FVAR(3)
 Sof(C18B)=Sof(H18B)=Sof(N7B)=Sof(C17B)=Sof(H17B)=Sof(C11B)=Sof(C12B)=
 Sof(C21B)=Sof(N5B)=Sof(C19B)=Sof(C15B)=Sof(H15B)=Sof(C10B)=Sof(C13B)=Sof(C16B)=
 Sof(N6B)=Sof(N4B)=Sof(C14B)=Sof(H14B)=Sof(C20B)=1-FVAR(4)
 Sof(N4)=Sof(N7)=Sof(N6)=Sof(C14A)=Sof(H14A)=Sof(C15A)=Sof(H15A)=Sof(C16A)=
 Sof(C19A)=Sof(C10A)=Sof(C11A)=Sof(C13A)=Sof(C20A)=Sof(C18A)=Sof(H18A)=
 Sof(C21A)=Sof(N5)=Sof(C17A)=Sof(H17A)=Sof(C12A)=FVAR(4)
 Fixed Sof: C23(0.5) C25(0.5) C30(0.5) H30(0.5) C26(0.5) H26(0.5) C24(0.5)
 N9(0.5) C27(0.5) H27(0.5) C29(0.5) H29(0.5) C28(0.5) C31(0.5) C32(0.5)
 N10(0.5) N11(0.5) C33(0.5) N8(0.5) C22(0.5)
4.a Aromatic/amide H refined with riding coordinates:
 C6(H6), C14A(H14A), C15A(H15A), C8(H8), C9(H9), C1(H1), C5(H5), C18A(H18A),
 C2(H2), C17A(H17A), C18B(H18B), C17B(H17B), C15B(H15B), C14B(H14B), C30(H30),
 C26(H26), C27(H27), C29(H29)
;
_olex2_submission_special_instructions 'No special instructions were received'

loop_
_space_group_symop_operation_xyz
'x, y, z'
'-x, y, -z+1/2'
'x+1/2, y+1/2, z'
'-x+1/2, y+1/2, -z+1/2'
'-x, -y, -z'
'x, -y, z-1/2'
'-x+1/2, -y+1/2, -z'
'x+1/2, -y+1/2, z-1/2'

loop_
_atom_site_label
_atom_site_type_symbol
_atom_site_fract_x
_atom_site_fract_y
_atom_site_fract_z
_atom_site_U_iso_or_equiv
_atom_site_adp_type
_atom_site_occupancy
_atom_site_site_symmetry_order
_atom_site_calc_flag
_atom_site_refinement_flags_posn
_atom_site_refinement_flags_adp
_atom_site_refinement_flags_occupancy
_atom_site_disorder_assembly
_atom_site_disorder_group
Fe1 Fe 0.500000 0.72199(3) 0.250000 0.02004(8) Uani 1 2 d S T P . .
S3A S 0.40115(12) 0.3987(3) 0.1998(2) 0.0318(4) Uani 0.92(3) 1 d . . P A 5
S2A S 0.60819(12) 1.0081(6) 0.2800(4) 0.0321(6) Uani 0.77(3) 1 d . . P B 3
S1A S 0.49236(6) 0.6966(3) -0.03650(9) 0.0375(4) Uani 0.673(6) 1 d . . P C 1
N3 N 0.46046(4) 0.56914(15) 0.23395(8) 0.0238(3) Uani 1 1 d . . . . .
N2 N 0.54451(4) 0.85808(15) 0.25109(8) 0.0234(3) Uani 1 1 d . . . . .
N1 N 0.50024(4) 0.73035(16) 0.12484(9) 0.0259(3) Uani 1 1 d . . . . .
N4 N 0.32807(15) 0.5912(5) 0.2217(3) 0.0295(7) Uani 0.728(3) 1 d . . P D 7
C7 C 0.47772(5) 0.43979(18) 0.23889(10) 0.0250(3) Uani 1 1 d . . . . .
C6 C 0.56919(5) 0.92231(18) 0.31217(11) 0.0275(3) Uani 1 1 d . . . . .
H6 H 0.568316 0.914364 0.371783 0.033 Uiso 1 1 calc R U . B 4
N7 N 0.19855(8) 0.5924(3) 0.71283(17) 0.0301(5) Uani 0.728(3) 1 d . . P D 7
N6 N 0.12125(8) 0.6424(3) 0.46123(19) 0.0331(5) Uani 0.728(3) 1 d . . P D 7
C14A C 0.25775(7) 0.5986(4) 0.3762(3) 0.0187(6) Uani 0.728(3) 1 d . . P D 7
H14A H 0.254580 0.609503 0.315730 0.022 Uiso 0.728(3) 1 calc R U P D 7
C3 C 0.53050(5) 0.8131(2) 0.10041(10) 0.0295(3) Uani 1 1 d . . . . .
C15A C 0.22477(7) 0.6086(3) 0.4167(2) 0.0191(6) Uani 0.728(3) 1 d . . P D 7
H15A H 0.198672 0.626502 0.383415 0.023 Uiso 0.728(3) 1 calc R U P D 7
C8 C 0.45029(5) 0.3360(2) 0.22137(12) 0.0318(4) Uani 1 1 d . . . . .
H8 H 0.457319 0.241999 0.221115 0.038 Uiso 1 1 calc R U . A 5
C4 C 0.55587(5) 0.88217(18) 0.17129(11) 0.0278(3) Uani 1 1 d . . . . .
C9 C 0.42031(5) 0.56136(19) 0.21344(12) 0.0296(3) Uani 1 1 d . . . . .
H9 H 0.403239 0.639915 0.206720 0.035 Uiso 1 1 calc R U . A 5
C16A C 0.22782(8) 0.5930(2) 0.50756(17) 0.0182(5) Uani 0.728(3) 1 d . . P D 7
C19A C 0.19355(8) 0.6043(2) 0.54830(16) 0.0218(5) Uani 0.728(3) 1 d . . P D 7
C10A C 0.32935(9) 0.5783(3) 0.2946(2) 0.0227(5) Uani 0.728(3) 1 d . . P D 7
C11A C 0.33238(7) 0.5614(3) 0.38549(17) 0.0206(4) Uani 0.728(3) 1 d . . P D 7
C13A C 0.29800(7) 0.5713(2) 0.42592(17) 0.0187(4) Uani 0.728(3) 1 d . . P D 7
C1 C 0.47884(5) 0.6687(2) 0.05816(11) 0.0370(4) Uani 1 1 d . . . . .
H1 H 0.457788 0.602810 0.058626 0.044 Uiso 1 1 calc R U . C 2
C5 C 0.58917(6) 0.9637(2) 0.17382(13) 0.0374(4) Uani 1 1 d . . . . .
H5 H 0.601938 0.981334 0.125298 0.045 Uiso 1 1 calc R U . B 4
C20A C 0.15361(9) 0.6265(3) 0.49985(19) 0.0251(5) Uani 0.728(3) 1 d . . P D 7
C18A C 0.30122(8) 0.5553(2) 0.51701(16) 0.0203(5) Uani 0.728(3) 1 d . . P D 7
H18A H 0.327204 0.536343 0.550501 0.024 Uiso 0.728(3) 1 calc R U P D 7
C21A C 0.19627(8) 0.5965(2) 0.63955(17) 0.0238(5) Uani 0.728(3) 1 d . . P D 7
N5 N 0.40586(8) 0.5230(3) 0.4662(2) 0.0487(7) Uani 0.728(3) 1 d . . P D 7
C2 C 0.53151(6) 0.8127(3) 0.01470(12) 0.0439(5) Uani 1 1 d . . . . .
H2 H 0.549641 0.864407 -0.013469 0.053 Uiso 1 1 calc R U . C 1
C17A C 0.26778(8) 0.5667(2) 0.55641(15) 0.0202(4) Uani 0.728(3) 1 d . . P D 7
H17A H 0.270847 0.557084 0.616992 0.024 Uiso 0.728(3) 1 calc R U P D 7
C12A C 0.37298(8) 0.5395(3) 0.43072(19) 0.0292(5) Uani 0.728(3) 1 d . . P D 7
S1B S 0.49849(11) 0.7376(5) -0.0380(2) 0.0375(4) Uani 0.327(6) 1 d . . P C 2
S2B S 0.6048(3) 1.0273(11) 0.2669(7) 0.0321(6) Uani 0.23(3) 1 d . . P B 4
S3B S 0.4071(8) 0.412(2) 0.1887(16) 0.0318(4) Uani 0.08(3) 1 d . . P A 6
C18B C 0.3147(2) 0.5704(7) 0.5027(5) 0.0203(5) Uani 0.272(3) 1 d . . P D 8
H18B H 0.341510 0.558120 0.534275 0.024 Uiso 0.272(3) 1 calc R U P D 8
N7B N 0.2142(2) 0.5789(8) 0.7080(5) 0.0301(5) Uani 0.272(3) 1 d . . P D 8
C17B C 0.2834(3) 0.5752(7) 0.5447(5) 0.0202(4) Uani 0.272(3) 1 d . . P D 8
H17B H 0.288725 0.568774 0.605551 0.024 Uiso 0.272(3) 1 calc R U P D 8
C11B C 0.3413(2) 0.5786(8) 0.3657(5) 0.0206(4) Uani 0.272(3) 1 d . . P D 8
C12B C 0.3835(2) 0.5551(8) 0.4063(5) 0.0292(5) Uani 0.272(3) 1 d . . P D 8
C21B C 0.2120(2) 0.5856(8) 0.6357(5) 0.0238(5) Uani 0.272(3) 1 d . . P D 8
N5B N 0.4168(2) 0.5353(10) 0.4359(6) 0.0487(7) Uani 0.272(3) 1 d . . P D 8
C19B C 0.2088(3) 0.5961(8) 0.5424(5) 0.0218(5) Uani 0.272(3) 1 d . . P D 8
C15B C 0.2359(3) 0.6032(11) 0.4081(7) 0.0191(6) Uani 0.272(3) 1 d . . P D 8
H15B H 0.209316 0.614678 0.375240 0.023 Uiso 0.272(3) 1 calc R U P D 8
C10B C 0.3363(3) 0.5942(11) 0.2755(8) 0.0227(5) Uani 0.272(3) 1 d . . P D 8
C13B C 0.3097(2) 0.5831(8) 0.4107(5) 0.0187(4) Uani 0.272(3) 1 d . . P D 8
C16B C 0.2418(2) 0.5898(8) 0.5025(6) 0.0182(5) Uani 0.272(3) 1 d . . P D 8
N6B N 0.1341(3) 0.6141(10) 0.4671(7) 0.0331(5) Uani 0.272(3) 1 d . . P D 8
N4B N 0.3321(5) 0.6045(17) 0.2028(9) 0.0295(7) Uani 0.272(3) 1 d . . P D 8
C14B C 0.2687(3) 0.5986(13) 0.3712(9) 0.0187(6) Uani 0.272(3) 1 d . . P D 8
H14B H 0.264134 0.606851 0.310457 0.022 Uiso 0.272(3) 1 calc R U P D 8
C20B C 0.1673(3) 0.6084(10) 0.5012(6) 0.0251(5) Uani 0.272(3) 1 d . . P D 8
C23 C 0.3151(2) 0.7742(8) -0.0719(5) 0.0264(15) Uani 0.5 1 d . . P E -1
C25 C 0.27922(18) 0.7648(7) -0.0351(5) 0.0220(12) Uani 0.5 1 d . . P E -1
C30 C 0.28156(19) 0.7815(8) 0.0559(4) 0.0216(12) Uani 0.5 1 d . . P E -1
H30 H 0.307258 0.799872 0.090734 0.026 Uiso 0.5 1 calc R U P E -1
C26 C 0.2401(2) 0.7383(7) -0.0844(4) 0.0216(13) Uani 0.5 1 d . . P E -1
H26 H 0.237654 0.728332 -0.144892 0.026 Uiso 0.5 1 calc R U P E -1
C24 C 0.3551(2) 0.7901(8) -0.0221(4) 0.0365(16) Uani 0.5 1 d . . P E -1
N9 N 0.38706(19) 0.8010(9) 0.0163(5) 0.0545(18) Uani 0.5 1 d . . P E -1
C27 C 0.2061(2) 0.7268(7) -0.0468(5) 0.0236(12) Uani 0.5 1 d . . P E -1
H27 H 0.180505 0.707353 -0.081564 0.028 Uiso 0.5 1 calc R U P E -1
C29 C 0.24730(18) 0.7714(8) 0.0927(5) 0.0188(10) Uani 0.5 1 d . . P E -1
H29 H 0.249569 0.783383 0.152957 0.023 Uiso 0.5 1 calc R U P E -1
C28 C 0.20790(17) 0.7431(7) 0.0431(4) 0.0185(12) Uani 0.5 1 d . . P E -1
C31 C 0.1732(2) 0.7316(7) 0.0834(5) 0.0239(11) Uani 0.5 1 d . . P E -1
C32 C 0.1333(2) 0.7065(7) 0.0366(4) 0.0305(12) Uani 0.5 1 d . . P E -1
N10 N 0.10079(17) 0.6835(6) -0.0006(4) 0.0388(12) Uani 0.5 1 d . . P E -1
N11 N 0.1779(4) 0.7387(14) 0.2461(9) 0.0291(14) Uani 0.5 1 d . . P E -1
C33 C 0.1754(2) 0.7375(10) 0.1732(6) 0.0232(13) Uani 0.5 1 d . . P E -1
N8 N 0.3150(4) 0.7403(14) -0.2357(9) 0.039(2) Uani 0.5 1 d . . P E -1
C22 C 0.3144(2) 0.7565(10) -0.1630(6) 0.0292(16) Uani 0.5 1 d . . P E -1

loop_
_atom_site_aniso_label
_atom_site_aniso_U_11
_atom_site_aniso_U_22
_atom_site_aniso_U_33
_atom_site_aniso_U_23
_atom_site_aniso_U_13
_atom_site_aniso_U_12
Fe1 0.01483(14) 0.03104(17) 0.01450(14) 0.000 0.00313(10) 0.000
S3A 0.0181(5) 0.0384(4) 0.0389(5) -0.0076(4) 0.0048(5) -0.0069(4)
S2A 0.0297(5) 0.0338(10) 0.0365(11) -0.0031(8) 0.0163(6) -0.0095(6)
S1A 0.0210(5) 0.0763(11) 0.0156(2) -0.0079(5) 0.0043(3) -0.0125(5)
N3 0.0168(6) 0.0339(7) 0.0203(6) -0.0010(5) 0.0017(5) 0.0002(5)
N2 0.0213(6) 0.0316(7) 0.0185(6) 0.0005(5) 0.0074(5) 0.0012(5)
N1 0.0179(6) 0.0426(8) 0.0171(6) -0.0020(5) 0.0024(5) 0.0052(5)
N4 0.0184(13) 0.0327(14) 0.037(3) 0.0067(14) 0.0029(12) -0.0003(10)
C7 0.0208(7) 0.0343(8) 0.0207(7) -0.0013(6) 0.0059(5) 0.0006(6)
C6 0.0218(7) 0.0368(9) 0.0259(8) -0.0038(6) 0.0099(6) -0.0048(6)
N7 0.0332(14) 0.0280(9) 0.0280(9) -0.0038(7) 0.0017(11) -0.0014(11)
N6 0.0225(14) 0.0418(15) 0.0343(10) -0.0126(10) 0.0026(11) 0.0054(10)
C14A 0.0080(14) 0.0169(6) 0.0279(10) -0.0006(6) -0.0068(14) 0.0012(13)
C3 0.0264(8) 0.0454(10) 0.0183(7) 0.0033(6) 0.0083(6) 0.0049(7)
C15A 0.0152(15) 0.0161(7) 0.0243(11) -0.0024(7) -0.0015(11) 0.0026(11)
C8 0.0242(8) 0.0352(9) 0.0373(9) -0.0057(7) 0.0089(7) -0.0015(7)
C4 0.0295(8) 0.0342(8) 0.0227(7) 0.0033(6) 0.0133(6) 0.0022(6)
C9 0.0203(7) 0.0355(9) 0.0318(8) -0.0021(7) 0.0011(6) -0.0014(6)
C16A 0.0145(12) 0.0139(7) 0.0245(9) -0.0030(6) -0.0019(12) 0.0045(10)
C19A 0.0220(13) 0.0196(8) 0.0228(9) -0.0049(6) 0.0005(11) 0.0031(10)
C10A 0.0111(12) 0.0224(11) 0.0348(17) 0.0050(10) 0.0041(8) -0.0030(8)
C11A 0.0128(12) 0.0214(10) 0.0272(13) 0.0051(9) 0.0022(8) -0.0025(8)
C13A 0.0139(12) 0.0154(8) 0.0260(12) 0.0022(7) 0.0006(8) -0.0015(8)
C1 0.0201(7) 0.0693(13) 0.0209(7) -0.0096(8) 0.0017(6) 0.0062(8)
C5 0.0409(10) 0.0409(10) 0.0360(10) -0.0008(8) 0.0231(8) -0.0073(8)
C20A 0.0213(17) 0.0277(12) 0.0254(9) -0.0079(8) 0.0013(14) 0.0031(11)
C18A 0.0156(12) 0.0205(9) 0.0233(11) 0.0040(7) -0.0014(10) 0.0003(10)
C21A 0.0226(13) 0.0188(8) 0.0286(9) -0.0053(7) 0.0003(11) 0.0018(10)
N5 0.0191(12) 0.0637(15) 0.060(2) 0.0249(14) -0.0033(10) -0.0012(11)
C2 0.0349(10) 0.0797(16) 0.0191(8) 0.0055(9) 0.0100(7) 0.0051(10)
C17A 0.0220(12) 0.0173(8) 0.0198(9) 0.0013(6) -0.0010(9) 0.0014(9)
C12A 0.0168(12) 0.0343(11) 0.0357(15) 0.0124(10) 0.0021(8) -0.0022(9)
S1B 0.0210(5) 0.0763(11) 0.0156(2) -0.0079(5) 0.0043(3) -0.0125(5)
S2B 0.0297(5) 0.0338(10) 0.0365(11) -0.0031(8) 0.0163(6) -0.0095(6)
S3B 0.0181(5) 0.0384(4) 0.0389(5) -0.0076(4) 0.0048(5) -0.0069(4)
C18B 0.0156(12) 0.0205(9) 0.0233(11) 0.0040(7) -0.0014(10) 0.0003(10)
N7B 0.0332(14) 0.0280(9) 0.0280(9) -0.0038(7) 0.0017(11) -0.0014(11)
C17B 0.0220(12) 0.0173(8) 0.0198(9) 0.0013(6) -0.0010(9) 0.0014(9)
C11B 0.0128(12) 0.0214(10) 0.0272(13) 0.0051(9) 0.0022(8) -0.0025(8)
C12B 0.0168(12) 0.0343(11) 0.0357(15) 0.0124(10) 0.0021(8) -0.0022(9)
C21B 0.0226(13) 0.0188(8) 0.0286(9) -0.0053(7) 0.0003(11) 0.0018(10)
N5B 0.0191(12) 0.0637(15) 0.060(2) 0.0249(14) -0.0033(10) -0.0012(11)
C19B 0.0220(13) 0.0196(8) 0.0228(9) -0.0049(6) 0.0005(11) 0.0031(10)
C15B 0.0152(15) 0.0161(7) 0.0243(11) -0.0024(7) -0.0015(11) 0.0026(11)
C10B 0.0111(12) 0.0224(11) 0.0348(17) 0.0050(10) 0.0041(8) -0.0030(8)
C13B 0.0139(12) 0.0154(8) 0.0260(12) 0.0022(7) 0.0006(8) -0.0015(8)
C16B 0.0145(12) 0.0139(7) 0.0245(9) -0.0030(6) -0.0019(12) 0.0045(10)
N6B 0.0225(14) 0.0418(15) 0.0343(10) -0.0126(10) 0.0026(11) 0.0054(10)
N4B 0.0184(13) 0.0327(14) 0.037(3) 0.0067(14) 0.0029(12) -0.0003(10)
C14B 0.0080(14) 0.0169(6) 0.0279(10) -0.0006(6) -0.0068(14) 0.0012(13)
C20B 0.0213(17) 0.0277(12) 0.0254(9) -0.0079(8) 0.0013(14) 0.0031(11)
C23 0.030(4) 0.036(2) 0.015(2) 0.0023(16) 0.008(2) 0.016(3)
C25 0.028(3) 0.0196(16) 0.0204(19) 0.0060(12) 0.009(2) 0.010(2)
C30 0.023(3) 0.0301(19) 0.012(2) -0.0017(14) 0.003(2) 0.007(2)
C26 0.037(4) 0.0139(17) 0.013(2) -0.0015(13) 0.001(3) 0.005(3)
C24 0.035(3) 0.055(3) 0.022(2) 0.007(2) 0.014(2) 0.023(3)
N9 0.031(3) 0.092(5) 0.041(3) -0.002(3) 0.008(2) 0.029(3)
C27 0.036(3) 0.018(2) 0.017(2) 0.0029(15) 0.002(2) -0.007(2)
C29 0.024(3) 0.0185(19) 0.0142(18) -0.0003(13) 0.0039(19) 0.0059(19)
C28 0.024(3) 0.0170(18) 0.013(2) 0.0011(13) -0.001(2) -0.003(2)
C31 0.024(3) 0.028(2) 0.020(3) 0.0077(18) 0.0040(19) -0.005(2)
C32 0.033(3) 0.037(2) 0.020(3) 0.0109(19) 0.000(2) -0.009(2)
N10 0.031(3) 0.049(2) 0.033(3) 0.0069(19) -0.0056(19) -0.010(2)
N11 0.022(3) 0.037(3) 0.029(4) 0.011(2) 0.007(2) 0.0029(18)
C33 0.010(3) 0.031(2) 0.027(3) 0.010(2) 0.0009(19) -0.003(2)
N8 0.041(5) 0.048(5) 0.028(3) 0.009(3) 0.009(3) 0.021(4)
C22 0.026(4) 0.036(3) 0.028(2) 0.011(2) 0.011(3) 0.019(3)

loop_
_atom_type_symbol
_atom_type_description
_atom_type_scat_dispersion_real
_atom_type_scat_dispersion_imag
_atom_type_scat_source
C C 0.0033 0.0016 'International Tables Vol C Tables 4.2.6.8 and 6.1.1.4'
H H 0.0000 0.0000 'International Tables Vol C Tables 4.2.6.8 and 6.1.1.4'
Fe Fe 0.3463 0.8444 'International Tables Vol C Tables 4.2.6.8 and 6.1.1.4'
N N 0.0061 0.0033 'International Tables Vol C Tables 4.2.6.8 and 6.1.1.4'
S S 0.1246 0.1234 'International Tables Vol C Tables 4.2.6.8 and 6.1.1.4'

loop_
_geom_angle_atom_site_label_1
_geom_angle_atom_site_label_2
_geom_angle_atom_site_label_3
_geom_angle
_geom_angle_site_symmetry_1
_geom_angle_site_symmetry_3
_geom_angle_publ_flag
N3 Fe1 N3 81.52(8) . 2_655 ?
N3 Fe1 N2 91.90(6) 2_655 . ?
N3 Fe1 N2 169.85(5) 2_655 2_655 ?
N3 Fe1 N2 169.85(5) . . ?
N3 Fe1 N2 91.91(6) . 2_655 ?
N3 Fe1 N1 92.72(6) . 2_655 ?
N3 Fe1 N1 92.72(6) 2_655 . ?
N3 Fe1 N1 90.87(6) . . ?
N3 Fe1 N1 90.86(6) 2_655 2_655 ?
N2 Fe1 N2 95.59(8) 2_655 . ?
N1 Fe1 N2 95.11(5) . 2_655 ?
N1 Fe1 N2 95.11(5) 2_655 . ?
N1 Fe1 N2 81.68(6) . . ?
N1 Fe1 N2 81.69(6) 2_655 2_655 ?
N1 Fe1 N1 175.26(9) 2_655 . ?
C9 S3A C8 89.4(2) . . ?
C6 S2A C5 89.62(16) . . ?
C1 S1A C2 88.89(12) . . ?
C7 N3 Fe1 115.29(10) . . ?
C9 N3 Fe1 134.01(13) . . ?
C9 N3 C7 110.51(14) . . ?
C6 N2 Fe1 134.18(11) . . ?
C6 N2 C4 110.77(14) . . ?
C4 N2 Fe1 114.63(11) . . ?
C3 N1 Fe1 115.02(11) . . ?
C1 N1 Fe1 133.65(14) . . ?
C1 N1 C3 111.25(15) . . ?
N3 C7 C7 113.84(9) . 2_655 ?
C8 C7 N3 114.62(14) . . ?
C8 C7 C7 131.54(10) . 2_655 ?
N2 C6 S2A 115.5(2) . . ?
N2 C6 H6 124.8 . . ?
N2 C6 S2B 110.4(4) . . ?
S2B C6 H6 124.8 . . ?
C15A C14A H14A 120.2 . . ?
C15A C14A C13A 119.7(3) . . ?
C13A C14A H14A 120.2 . . ?
N1 C3 C4 114.12(14) . . ?
C2 C3 N1 114.31(18) . . ?
C2 C3 C4 131.55(18) . . ?
C14A C15A H15A 118.8 . . ?
C14A C15A C16A 122.4(3) . . ?
C16A C15A H15A 118.8 . . ?
S3A C8 H8 124.7 . . ?
C7 C8 S3A 110.54(18) . . ?
C7 C8 H8 124.7 . . ?
C7 C8 S3B 104.1(10) . . ?
N2 C4 C3 114.25(15) . . ?
C5 C4 N2 114.36(16) . . ?
C5 C4 C3 131.37(16) . . ?
S3A C9 H9 122.5 . . ?
N3 C9 S3A 114.94(16) . . ?
N3 C9 H9 122.5 . . ?
N3 C9 S3B 110.2(8) . . ?
C15A C16A C17A 117.6(2) . . ?
C19A C16A C15A 121.7(2) . . ?
C19A C16A C17A 120.7(2) . . ?
C16A C19A C20A 120.9(2) . . ?
C16A C19A C21A 122.6(2) . . ?
C20A C19A C21A 116.5(2) . . ?
N4 C10A C11A 178.1(4) . . ?
C13A C11A C10A 121.5(2) . . ?
C13A C11A C12A 123.4(2) . . ?
C12A C11A C10A 115.0(2) . . ?
C11A C13A C14A 120.6(2) . . ?
C11A C13A C18A 121.3(2) . . ?
C18A C13A C14A 118.1(2) . . ?
N1 C1 S1A 117.26(18) . . ?
N1 C1 H1 127.2 . . ?
N1 C1 S1B 105.68(19) . . ?
S1B C1 H1 127.2 . . ?
C4 C5 S2A 109.68(18) . . ?
C4 C5 H5 123.4 . . ?
C4 C5 S2B 113.2(4) . . ?
S2B C5 H5 123.4 . . ?
N6 C20A C19A 178.9(4) . . ?
C13A C18A H18A 119.4 . . ?
C17A C18A C13A 121.3(2) . . ?
C17A C18A H18A 119.4 . . ?
N7 C21A C19A 178.9(3) . . ?
S1A C2 H2 125.9 . . ?
C3 C2 S1A 108.24(17) . . ?
C3 C2 H2 125.9 . . ?
C3 C2 S1B 115.5(2) . . ?
C16A C17A H17A 119.5 . . ?
C18A C17A C16A 120.9(2) . . ?
C18A C17A H17A 119.5 . . ?
N5 C12A C11A 179.0(3) . . ?
C2 S1B C1 92.71(19) . . ?
C5 S2B C6 90.6(5) . . ?
C9 S3B C8 99.0(13) . . ?
C17B C18B H18B 118.8 . . ?
C17B C18B C13B 122.4(7) . . ?
C13B C18B H18B 118.8 . . ?
C18B C17B H17B 118.6 . . ?
C18B C17B C16B 122.9(7) . . ?
C16B C17B H17B 118.6 . . ?
C10B C11B C12B 113.8(7) . . ?
C13B C11B C12B 122.6(7) . . ?
C13B C11B C10B 123.5(8) . . ?
N5B C12B C11B 178.0(10) . . ?
N7B C21B C19B 179.2(9) . . ?
C16B C19B C21B 122.6(8) . . ?
C16B C19B C20B 125.7(8) . . ?
C20B C19B C21B 111.7(7) . . ?
C16B C15B H15B 121.2 . . ?
C14B C15B H15B 121.2 . . ?
C14B C15B C16B 117.6(10) . . ?
N4B C10B C11B 178.9(13) . . ?
C11B C13B C18B 123.8(7) . . ?
C11B C13B C14B 122.8(9) . . ?
C14B C13B C18B 113.5(8) . . ?
C17B C16B C15B 115.7(7) . . ?
C19B C16B C17B 125.2(8) . . ?
C19B C16B C15B 119.1(7) . . ?
C15B C14B C13B 127.9(12) . . ?
C15B C14B H14B 116.0 . . ?
C13B C14B H14B 116.0 . . ?
N6B C20B C19B 177.7(10) . . ?
C25 C23 C24 123.1(5) . . ?
C25 C23 C22 121.8(6) . . ?
C24 C23 C22 114.9(5) . . ?
C23 C25 C30 119.7(6) . . ?
C23 C25 C26 122.6(6) . . ?
C26 C25 C30 117.6(6) . . ?
C25 C30 H30 119.7 . . ?
C29 C30 C25 120.5(6) . . ?
C29 C30 H30 119.7 . . ?
C25 C26 H26 119.4 . . ?
C27 C26 C25 121.3(6) . . ?
C27 C26 H26 119.4 . . ?
N9 C24 C23 178.7(7) . . ?
C26 C27 H27 119.1 . . ?
C26 C27 C28 121.8(6) . . ?
C28 C27 H27 119.1 . . ?
C30 C29 H29 119.1 . . ?
C30 C29 C28 121.9(6) . . ?
C28 C29 H29 119.1 . . ?
C27 C28 C29 116.8(5) . . ?
C31 C28 C27 122.8(5) . . ?
C31 C28 C29 120.3(5) . . ?
C28 C31 C32 122.3(6) . . ?
C28 C31 C33 123.0(5) . . ?
C33 C31 C32 114.7(5) . . ?
N10 C32 C31 178.5(7) . . ?
N11 C33 C31 177.8(12) . . ?
N8 C22 C23 177.9(10) . . ?

loop_
_geom_bond_atom_site_label_1
_geom_bond_atom_site_label_2
_geom_bond_distance
_geom_bond_site_symmetry_2
_geom_bond_publ_flag
Fe1 N3 1.9766(14) . ?
Fe1 N3 1.9767(14) 2_655 ?
Fe1 N2 1.9841(14) . ?
Fe1 N2 1.9841(14) 2_655 ?
Fe1 N1 1.9798(13) 2_655 ?
Fe1 N1 1.9798(13) . ?
S3A C8 1.718(3) . ?
S3A C9 1.715(4) . ?
S2A C6 1.687(4) . ?
S2A C5 1.746(6) . ?
S1A C1 1.653(2) . ?
S1A C2 1.811(4) . ?
N3 C7 1.386(2) . ?
N3 C9 1.316(2) . ?
N2 C6 1.316(2) . ?
N2 C4 1.3937(19) . ?
N1 C3 1.392(2) . ?
N1 C1 1.315(2) . ?
N4 C10A 1.152(5) . ?
C7 C7 1.458(3) 2_655 ?
C7 C8 1.360(2) . ?
C6 H6 0.9500 . ?
C6 S2B 1.799(10) . ?
N7 C21A 1.148(4) . ?
N6 C20A 1.152(4) . ?
C14A H14A 0.9500 . ?
C14A C15A 1.356(3) . ?
C14A C13A 1.454(3) . ?
C3 C4 1.451(3) . ?
C3 C2 1.360(2) . ?
C15A H15A 0.9500 . ?
C15A C16A 1.430(4) . ?
C8 H8 0.9500 . ?
C8 S3B 1.618(17) . ?
C4 C5 1.356(3) . ?
C9 H9 0.9500 . ?
C9 S3B 1.56(2) . ?
C16A C19A 1.398(3) . ?
C16A C17A 1.439(3) . ?
C19A C20A 1.430(4) . ?
C19A C21A 1.431(4) . ?
C10A C11A 1.432(4) . ?
C11A C13A 1.397(3) . ?
C11A C12A 1.429(3) . ?
C13A C18A 1.434(3) . ?
C1 H1 0.9500 . ?
C1 S1B 1.874(4) . ?
C5 H5 0.9500 . ?
C5 S2B 1.601(11) . ?
C18A H18A 0.9500 . ?
C18A C17A 1.361(3) . ?
N5 C12A 1.149(4) . ?
C2 H2 0.9500 . ?
C2 S1B 1.458(4) . ?
C17A H17A 0.9500 . ?
C18B H18B 0.9500 . ?
C18B C17B 1.319(10) . ?
C18B C13B 1.440(11) . ?
N7B C21B 1.134(12) . ?
C17B H17B 0.9500 . ?
C17B C16B 1.436(10) . ?
C11B C12B 1.454(11) . ?
C11B C10B 1.415(13) . ?
C11B C13B 1.358(9) . ?
C12B N5B 1.141(11) . ?
C21B C19B 1.464(12) . ?
C19B C16B 1.347(9) . ?
C19B C20B 1.424(11) . ?
C15B H15B 0.9500 . ?
C15B C16B 1.477(15) . ?
C15B C14B 1.317(10) . ?
C10B N4B 1.138(16) . ?
C13B C14B 1.405(11) . ?
N6B C20B 1.142(10) . ?
C14B H14B 0.9500 . ?
C23 C25 1.408(7) . ?
C23 C24 1.431(10) . ?
C23 C22 1.446(11) . ?
C25 C30 1.436(10) . ?
C25 C26 1.419(10) . ?
C30 H30 0.9500 . ?
C30 C29 1.360(6) . ?
C26 H26 0.9500 . ?
C26 C27 1.362(7) . ?
C24 N9 1.135(11) . ?
C27 H27 0.9500 . ?
C27 C28 1.420(9) . ?
C29 H29 0.9500 . ?
C29 C28 1.432(9) . ?
C28 C31 1.405(7) . ?
C31 C32 1.423(9) . ?
C31 C33 1.409(11) . ?
C32 N10 1.161(9) . ?
N11 C33 1.142(17) . ?
N8 C22 1.162(18) . ?

loop_
_geom_torsion_atom_site_label_1
_geom_torsion_atom_site_label_2
_geom_torsion_atom_site_label_3
_geom_torsion_atom_site_label_4
_geom_torsion
_geom_torsion_site_symmetry_1
_geom_torsion_site_symmetry_2
_geom_torsion_site_symmetry_3
_geom_torsion_site_symmetry_4
_geom_torsion_publ_flag
Fe1 N3 C7 C7 4.1(2) . . . 2_655 ?
Fe1 N3 C7 C8 -175.30(12) . . . . ?
Fe1 N3 C9 S3A 175.10(19) . . . . ?
Fe1 N3 C9 S3B 166.2(13) . . . . ?
Fe1 N2 C6 S2A 169.1(3) . . . . ?
Fe1 N2 C6 S2B 176.9(4) . . . . ?
Fe1 N2 C4 C3 5.55(19) . . . . ?
Fe1 N2 C4 C5 -173.18(14) . . . . ?
Fe1 N1 C3 C4 -1.74(19) . . . . ?
Fe1 N1 C3 C2 177.01(14) . . . . ?
Fe1 N1 C1 S1A -174.54(12) . . . . ?
Fe1 N1 C1 S1B 179.39(17) . . . . ?
N3 C7 C8 S3A -1.1(3) . . . . ?
N3 C7 C8 S3B 7.2(12) . . . . ?
N3 C9 S3B C8 11.7(19) . . . . ?
N2 C6 S2B C5 -7.5(6) . . . . ?
N2 C4 C5 S2A 1.9(3) . . . . ?
N2 C4 C5 S2B -6.5(5) . . . . ?
N1 C3 C4 N2 -2.5(2) . . . . ?
N1 C3 C4 C5 176.0(2) . . . . ?
N1 C3 C2 S1A -1.5(2) . . . . ?
N1 C3 C2 S1B 6.0(3) . . . . ?
N1 C1 S1B C2 6.8(3) . . . . ?
C7 N3 C9 S3A 0.4(3) . . . . ?
C7 N3 C9 S3B -8.5(13) . . . . ?
C7 C7 C8 S3A 179.7(3) 2_655 . . . ?
C7 C7 C8 S3B -172.0(12) 2_655 . . . ?
C7 C8 S3B C9 -10.7(18) . . . . ?
C6 S2A C5 C4 -2.8(4) . . . . ?
C6 N2 C4 C3 179.12(15) . . . . ?
C6 N2 C4 C5 0.4(2) . . . . ?
C14A C15A C16A C19A 179.6(3) . . . . ?
C14A C15A C16A C17A 0.3(4) . . . . ?
C14A C13A C18A C17A -0.7(4) . . . . ?
C3 N1 C1 S1A 1.7(2) . . . . ?
C3 N1 C1 S1B -4.3(2) . . . . ?
C3 C4 C5 S2A -176.5(3) . . . . ?
C3 C4 C5 S2B 175.1(5) . . . . ?
C3 C2 S1B C1 -7.0(3) . . . . ?
C15A C14A C13A C11A -179.7(3) . . . . ?
C15A C14A C13A C18A 0.2(4) . . . . ?
C15A C16A C19A C20A 2.6(4) . . . . ?
C15A C16A C19A C21A -176.5(2) . . . . ?
C15A C16A C17A C18A -0.9(4) . . . . ?
C8 S3A C9 N3 -0.9(3) . . . . ?
C4 N2 C6 S2A -2.7(3) . . . . ?
C4 N2 C6 S2B 5.1(4) . . . . ?
C4 C3 C2 S1A 177.01(18) . . . . ?
C4 C3 C2 S1B -175.5(3) . . . . ?
C4 C5 S2B C6 7.7(6) . . . . ?
C9 S3A C8 C7 1.1(2) . . . . ?
C9 N3 C7 C7 179.81(17) . . . 2_655 ?
C9 N3 C7 C8 0.5(2) . . . . ?
C19A C16A C17A C18A 179.9(2) . . . . ?
C10A C11A C13A C14A 0.3(4) . . . . ?
C10A C11A C13A C18A -179.6(2) . . . . ?
C11A C13A C18A C17A 179.2(2) . . . . ?
C13A C14A C15A C16A 0.0(5) . . . . ?
C13A C18A C17A C16A 1.0(3) . . . . ?
C1 S1A C2 C3 1.96(19) . . . . ?
C1 N1 C3 C4 -178.76(16) . . . . ?
C1 N1 C3 C2 0.0(2) . . . . ?
C5 S2A C6 N2 3.2(4) . . . . ?
C2 S1A C1 N1 -2.2(2) . . . . ?
C2 C3 C4 N2 179.0(2) . . . . ?
C2 C3 C4 C5 -2.5(4) . . . . ?
C17A C16A C19A C20A -178.1(2) . . . . ?
C17A C16A C19A C21A 2.7(4) . . . . ?
C12A C11A C13A C14A 177.7(3) . . . . ?
C12A C11A C13A C18A -2.2(4) . . . . ?
C18B C17B C16B C19B -179.6(8) . . . . ?
C18B C17B C16B C15B -1.7(11) . . . . ?
C18B C13B C14B C15B 0.3(17) . . . . ?
C17B C18B C13B C11B 179.9(8) . . . . ?
C17B C18B C13B C14B -0.9(11) . . . . ?
C11B C13B C14B C15B 179.4(11) . . . . ?
C12B C11B C13B C18B 2.5(12) . . . . ?
C12B C11B C13B C14B -176.6(9) . . . . ?
C21B C19B C16B C17B -1.3(13) . . . . ?
C21B C19B C16B C15B -179.2(8) . . . . ?
C10B C11B C13B C18B -178.5(8) . . . . ?
C10B C11B C13B C14B 2.4(14) . . . . ?
C13B C18B C17B C16B 1.7(11) . . . . ?
C16B C15B C14B C13B -0.4(19) . . . . ?
C14B C15B C16B C17B 1.0(14) . . . . ?
C14B C15B C16B C19B 179.0(10) . . . . ?
C20B C19B C16B C17B -179.0(8) . . . . ?
C20B C19B C16B C15B 3.2(13) . . . . ?
C23 C25 C30 C29 -179.3(7) . . . . ?
C23 C25 C26 C27 178.6(7) . . . . ?
C25 C30 C29 C28 0.4(11) . . . . ?
C25 C26 C27 C28 1.1(10) . . . . ?
C30 C25 C26 C27 -1.1(9) . . . . ?
C30 C29 C28 C27 -0.3(10) . . . . ?
C30 C29 C28 C31 179.2(7) . . . . ?
C26 C25 C30 C29 0.3(10) . . . . ?
C26 C27 C28 C29 -0.4(9) . . . . ?
C26 C27 C28 C31 -179.9(7) . . . . ?
C24 C23 C25 C30 4.8(11) . . . . ?
C24 C23 C25 C26 -174.9(8) . . . . ?
C27 C28 C31 C32 -1.9(11) . . . . ?
C27 C28 C31 C33 175.1(7) . . . . ?
C29 C28 C31 C32 178.6(7) . . . . ?
C29 C28 C31 C33 -4.4(11) . . . . ?
C22 C23 C25 C30 179.3(8) . . . . ?
C22 C23 C25 C26 -0.4(11) . . . . ?
